data_2243105
loop_
_publ_author_name
'Kiran Kumar, Haruvegowda'
'Yathirajan, Hemmige S.'
'Foro, Sabine'
'Glidewell, Christopher'

_publ_section_title
;
 Twelve 4-(4-methoxyphenyl)piperazin-1-ium salts containing organic
 anions: supramolecular assembly in one, two and three dimensions
;
_journal_coeditor_code EX2024
_journal_issue 10
_journal_name_full 'Acta Crystallographica Section E'
_journal_page_first 1494
_journal_page_last 1506
_journal_paper_doi 10.1107/S2056989019012702
_journal_volume 75
_journal_year 2019
_chemical_formula_iupac 'C11 H17 N2 O +, C4 H3 O4 -'
_chemical_formula_moiety 'C11 H17 N2 O, C4 H3 O4'
_chemical_formula_sum 'C15 H20 N2 O5'
_chemical_formula_weight 308.33
_chemical_name_systematic
;
4-(4-Methoxyphenyl)piperazin-1-ium hydrogenfumarate
;
_space_group_crystal_system orthorhombic
_space_group_IT_number 33
_space_group_name_Hall 'P 2c -2n'
_space_group_name_H-M_alt 'P n a 21'
_symmetry_space_group_name_Hall 'P 2c -2n'
_symmetry_space_group_name_H-M 'P n a 21'
_atom_sites_solution_hydrogens mixed
_atom_sites_solution_primary difmap
_audit_creation_method SHELXL-2014
_cell_angle_alpha 90
_cell_angle_beta 90
_cell_angle_gamma 90
_cell_formula_units_Z 4
_cell_length_a 9.0690(10)
_cell_length_b 28.528(3)
_cell_length_c 5.8375(9)
_cell_measurement_reflns_used 2829
_cell_measurement_temperature 296(2)
_cell_measurement_theta_max 27.730
_cell_measurement_theta_min 2.661
_cell_volume 1510.3(3)
_computing_cell_refinement
;
CrysAlis RED (Oxford Diffraction, 2009)
;
_computing_data_collection
;
CrysAlis CCD (Oxford Diffraction, 2009)
;
_computing_data_reduction
;
CrysAlis RED (Oxford Diffraction, 2009)
;
_computing_molecular_graphics
;
PLATON (Spek, 2009)
;
_computing_publication_material
;
SHELXL-2014 (Sheldrick, 2015b) and PLATON (Spek, 2009)
;
_computing_structure_refinement
;
SHELXL-2014 (Sheldrick, 2015b)
;
_computing_structure_solution
;
SHELXT (Sheldrick, 2015a)
;
_diffrn_ambient_temperature 296(2)
_diffrn_measured_fraction_theta_full 0.999
_diffrn_measured_fraction_theta_max 0.952
_diffrn_measurement_device_type
;
Oxford Diffraction Xcalibur
with Sapphire CCD
;
_diffrn_measurement_method '\w scans'
_diffrn_radiation_monochromator graphite
_diffrn_radiation_type MoK\a
_diffrn_radiation_wavelength 0.71073
_diffrn_reflns_av_R_equivalents 0.0146
_diffrn_reflns_av_unetI/netI 0.0206
_diffrn_reflns_limit_h_max 11
_diffrn_reflns_limit_h_min -8
_diffrn_reflns_limit_k_max 35
_diffrn_reflns_limit_k_min -32
_diffrn_reflns_limit_l_max 6
_diffrn_reflns_limit_l_min -7
_diffrn_reflns_number 5834
_diffrn_reflns_theta_full 25.242
_diffrn_reflns_theta_max 27.537
_diffrn_reflns_theta_min 2.661
_diffrn_source 'Enhance (Mo) X-ray Source'
_diffrn_standards_decay_% 0
_diffrn_standards_interval_count 0
_diffrn_standards_interval_time 0
_diffrn_standards_number 0
_exptl_absorpt_coefficient_mu 0.102
_exptl_absorpt_correction_T_max 0.992
_exptl_absorpt_correction_T_min 0.888
_exptl_absorpt_correction_type multi-scan
_exptl_absorpt_process_details
;
(CrysAlis RED; Oxford Diffraction, 2009)
;
_exptl_crystal_colour colourless
_exptl_crystal_density_diffrn 1.356
_exptl_crystal_description plate
_exptl_crystal_F_000 656
_exptl_crystal_size_max 0.480
_exptl_crystal_size_mid 0.480
_exptl_crystal_size_min 0.080
_refine_diff_density_max 0.146
_refine_diff_density_min -0.141
_refine_ls_abs_structure_details
;
Flack <i>x</i> determined using 769 quotients
[(<i>I</i>^+^)-(<i>I</i>^-^)]/[(<i>I</i>^+^)+(<i>I</i>^-^)]
(Parsons <i>et al.</i>,  2013)
;
_refine_ls_extinction_method none
_refine_ls_goodness_of_fit_ref 1.051
_refine_ls_hydrogen_treatment mixed
_refine_ls_matrix_type full
_refine_ls_number_parameters 221
_refine_ls_number_reflns 2827
_refine_ls_number_restraints 11
_refine_ls_restrained_S_all 1.050
_refine_ls_R_factor_all 0.0559
_refine_ls_R_factor_gt 0.0410
_refine_ls_shift/su_max 0.000
_refine_ls_shift/su_mean 0.000
_refine_ls_structure_factor_coef Fsqd
_refine_ls_weighting_details 'w=1/[\s^2^(Fo^2^)+(0.0429P)^2^+0.4265P] where P=(Fo^2^+2Fc^2^)/3'
_refine_ls_weighting_scheme calc
_refine_ls_wR_factor_gt 0.0936
_refine_ls_wR_factor_ref 0.1010
_reflns_number_gt 2316
_reflns_number_total 2827
_reflns_threshold_expression 'I > 2\s(I)'
_cod_data_source_file ex2024sup1.cif
_cod_data_source_block IX
_cod_database_code 2243105
_shelx_space_group_comment
;
The symmetry employed for this shelxl refinement is uniquely defined
by the following loop, which should always be used as a source of
symmetry information in preference to the above space-group names.
They are only intended as comments.
;
_shelx_estimated_absorpt_t_min 0.952
_shelx_estimated_absorpt_t_max 0.992
_shelxl_version_number 2.014

loop_
_space_group_symop_operation_xyz
'x, y, z'
'-x, -y, z+1/2'
'-x+1/2, y+1/2, z+1/2'
'x+1/2, -y+1/2, z'

loop_
_atom_site_type_symbol
_atom_site_label
_atom_site_fract_x
_atom_site_fract_y
_atom_site_fract_z
_atom_site_U_iso_or_equiv
_atom_site_adp_type
_atom_site_calc_flag
_atom_site_occupancy
_atom_site_disorder_assembly
_atom_site_disorder_group
N N1 0.5253(3) 0.66688(8) 0.5154(5) 0.0448(6) Uani d 1 . .
H H11 0.588(4) 0.6872(12) 0.518(6) 0.054 Uiso d 1 . .
H H12 0.440(4) 0.6776(11) 0.596(6) 0.054 Uiso d 1 . .
C C2 0.5885(3) 0.62425(10) 0.6244(6) 0.0490(8) Uani d 1 . .
H H2A 0.6182 0.6315 0.7801 0.059 Uiso calc 1 . .
H H2B 0.6753 0.6144 0.5403 0.059 Uiso calc 1 . .
C C3 0.4771(3) 0.58500(9) 0.6274(6) 0.0449(7) Uani d 1 . .
H H3A 0.5225 0.5572 0.6916 0.054 Uiso calc 1 . .
H H3B 0.3952 0.5937 0.7254 0.054 Uiso calc 1 . .
N N4 0.4215(3) 0.57432(7) 0.3988(4) 0.0395(6) Uani d 1 . .
C C5 0.3637(4) 0.61653(10) 0.2869(6) 0.0505(8) Uani d 1 . .
H H5A 0.2767 0.6272 0.3685 0.061 Uiso calc 1 . .
H H5B 0.3344 0.6089 0.1315 0.061 Uiso calc 1 . .
C C6 0.4751(4) 0.65530(10) 0.2808(6) 0.0540(9) Uani d 1 . .
H H6A 0.5589 0.6458 0.1886 0.065 Uiso calc 1 . .
H H6B 0.4317 0.6829 0.2106 0.065 Uiso calc 1 . .
C C21 0.3300(3) 0.53374(9) 0.3824(5) 0.0372(6) Uani d 1 . .
C C22 0.3313(3) 0.49854(9) 0.5482(6) 0.0441(7) Uani d 1 . .
H H22 0.3919 0.5017 0.6758 0.053 Uiso calc 1 . .
C C23 0.2439(3) 0.45907(10) 0.5261(7) 0.0485(8) Uani d 1 . .
H H23 0.2468 0.4361 0.6393 0.058 Uiso calc 1 . .
C C24 0.1529(3) 0.45301(10) 0.3401(6) 0.0456(8) Uani d 1 . .
C C25 0.1521(4) 0.48719(10) 0.1732(6) 0.0518(8) Uani d 1 . .
H H25 0.0924 0.4836 0.0448 0.062 Uiso calc 1 . .
C C26 0.2391(4) 0.52673(11) 0.1945(6) 0.0509(8) Uani d 1 . .
H H26 0.2366 0.5493 0.0796 0.061 Uiso calc 1 . .
O O24 0.0698(3) 0.41291(8) 0.3349(5) 0.0668(8) Uani d 1 . .
C C27 -0.0259(4) 0.40672(14) 0.1473(9) 0.0804(13) Uani d 1 . .
H H27A -0.0819 0.3785 0.1680 0.121 Uiso calc 1 . .
H H27B 0.0307 0.4045 0.0088 0.121 Uiso calc 1 . .
H H27C -0.0918 0.4330 0.1373 0.121 Uiso calc 1 . .
C C31 0.7171(3) 0.77494(10) 0.8023(6) 0.0452(7) Uani d 1 . .
O O31 0.7323(3) 0.73835(7) 0.6832(5) 0.0673(8) Uani d 1 . .
O O32 0.7875(3) 0.81180(7) 0.7776(5) 0.0595(7) Uani d 1 . .
C C32 0.6095(4) 0.77182(10) 0.9941(6) 0.0526(9) Uani d 0.906(9) A 1
H H32 0.5993 0.7427 1.0643 0.063 Uiso calc 0.906(9) A 1
C C33 0.5305(7) 0.80489(15) 1.0714(12) 0.0607(11) Uani d 0.906(9) A 1
H H33 0.5456 0.8345 1.0089 0.073 Uiso calc 0.906(9) A 1
C C34 0.4163(5) 0.80084(15) 1.2518(8) 0.0518(9) Uani d 0.906(9) A 1
O O33 0.3241(5) 0.83097(16) 1.2845(8) 0.0992(18) Uani d 0.906(9) A 1
O O34 0.4218(4) 0.76290(13) 1.3671(8) 0.0734(13) Uani d 0.906(9) A 1
H H34 0.3526 0.7621 1.4574 0.110 Uiso calc 0.906(9) A 1
C C42 0.6095(4) 0.77182(10) 0.9941(6) 0.0526(9) Uani d 0.094(9) A 2
H H42 0.5982 0.7421 1.0566 0.063 Uiso calc 0.094(9) A 2
C C43 0.531(6) 0.8035(9) 1.086(10) 0.0607(11) Uani d 0.094(9) A 2
H H43 0.5533 0.8343 1.0477 0.073 Uiso calc 0.094(9) A 2
C C44 0.407(4) 0.7961(12) 1.247(6) 0.0518(9) Uani d 0.094(9) A 2
O O43 0.280(4) 0.8058(15) 1.203(7) 0.0992(18) Uani d 0.094(9) A 2
O O44 0.444(4) 0.7801(13) 1.442(6) 0.0734(13) Uani d 0.094(9) A 2
H H44 0.3697 0.7743 1.5169 0.110 Uiso calc 0.094(9) A 2

loop_
_atom_site_aniso_label
_atom_site_aniso_U_11
_atom_site_aniso_U_22
_atom_site_aniso_U_33
_atom_site_aniso_U_12
_atom_site_aniso_U_13
_atom_site_aniso_U_23
N1 0.0436(14) 0.0378(12) 0.0531(18) -0.0049(10) 0.0167(13) -0.0020(12)
C2 0.0444(16) 0.0431(15) 0.060(2) 0.0018(12) 0.0054(16) -0.0042(15)
C3 0.0482(17) 0.0398(14) 0.047(2) -0.0019(13) -0.0013(15) 0.0052(13)
N4 0.0466(13) 0.0348(11) 0.0371(14) 0.0016(10) 0.0048(12) -0.0005(10)
C5 0.072(2) 0.0403(14) 0.0396(19) -0.0043(14) -0.0015(17) 0.0079(14)
C6 0.077(2) 0.0423(14) 0.043(2) -0.0044(15) 0.0172(18) 0.0048(15)
C21 0.0398(15) 0.0355(13) 0.0363(17) 0.0060(11) 0.0060(14) 0.0009(12)
C22 0.0484(17) 0.0402(14) 0.0437(19) 0.0029(12) -0.0071(15) 0.0040(14)
C23 0.0532(18) 0.0413(15) 0.0510(19) 0.0005(13) -0.0054(17) 0.0123(15)
C24 0.0391(15) 0.0409(14) 0.057(2) 0.0015(12) -0.0036(15) 0.0009(14)
C25 0.0560(19) 0.0519(17) 0.048(2) -0.0013(15) -0.0160(17) 0.0035(16)
C26 0.065(2) 0.0455(15) 0.042(2) -0.0041(14) -0.0061(16) 0.0115(14)
O24 0.0633(15) 0.0532(12) 0.084(2) -0.0163(11) -0.0224(15) 0.0125(13)
C27 0.064(2) 0.070(2) 0.107(4) -0.0205(19) -0.034(3) 0.012(2)
C31 0.0431(16) 0.0435(15) 0.049(2) 0.0003(12) 0.0227(15) -0.0016(14)
O31 0.0655(15) 0.0577(13) 0.079(2) -0.0153(11) 0.0428(14) -0.0234(13)
O32 0.0632(14) 0.0469(11) 0.0684(17) -0.0123(10) 0.0369(13) -0.0050(11)
C32 0.0564(19) 0.0380(14) 0.063(2) -0.0018(14) 0.0321(18) -0.0001(15)
C33 0.067(2) 0.0474(16) 0.067(3) 0.0048(16) 0.034(2) 0.0065(17)
C34 0.0558(19) 0.0416(18) 0.058(2) 0.0052(15) 0.0280(18) -0.0037(15)
O33 0.115(3) 0.064(2) 0.119(3) 0.045(2) 0.081(3) 0.028(2)
O34 0.081(2) 0.0502(19) 0.089(3) 0.0215(17) 0.061(2) 0.0185(17)
C42 0.0564(19) 0.0380(14) 0.063(2) -0.0018(14) 0.0321(18) -0.0001(15)
C43 0.067(2) 0.0474(16) 0.067(3) 0.0048(16) 0.034(2) 0.0065(17)
C44 0.0558(19) 0.0416(18) 0.058(2) 0.0052(15) 0.0280(18) -0.0037(15)
O43 0.115(3) 0.064(2) 0.119(3) 0.045(2) 0.081(3) 0.028(2)
O44 0.081(2) 0.0502(19) 0.089(3) 0.0215(17) 0.061(2) 0.0185(17)

loop_
_atom_type_symbol
_atom_type_description
_atom_type_scat_dispersion_real
_atom_type_scat_dispersion_imag
_atom_type_scat_source
C C 0.0033 0.0016 'International Tables Vol C Tables 4.2.6.8 and 6.1.1.4'
H H 0.0000 0.0000 'International Tables Vol C Tables 4.2.6.8 and 6.1.1.4'
N N 0.0061 0.0033 'International Tables Vol C Tables 4.2.6.8 and 6.1.1.4'
O O 0.0106 0.0060 'International Tables Vol C Tables 4.2.6.8 and 6.1.1.4'

loop_
_geom_angle_atom_site_label_1
_geom_angle_atom_site_label_2
_geom_angle_atom_site_label_3
_geom_angle
C6 N1 C2 109.4(2)
C6 N1 H11 113(3)
C2 N1 H11 108(2)
C6 N1 H12 106(2)
C2 N1 H12 111(2)
H11 N1 H12 109(3)
N1 C2 C3 110.7(3)
N1 C2 H2A 109.5
C3 C2 H2A 109.5
N1 C2 H2B 109.5
C3 C2 H2B 109.5
H2A C2 H2B 108.1
N4 C3 C2 112.1(3)
N4 C3 H3A 109.2
C2 C3 H3A 109.2
N4 C3 H3B 109.2
C2 C3 H3B 109.2
H3A C3 H3B 107.9
C21 N4 C3 115.6(2)
C21 N4 C5 115.3(2)
C3 N4 C5 111.1(2)
N4 C5 C6 112.0(3)
N4 C5 H5A 109.2
C6 C5 H5A 109.2
N4 C5 H5B 109.2
C6 C5 H5B 109.2
H5A C5 H5B 107.9
N1 C6 C5 110.5(3)
N1 C6 H6A 109.6
C5 C6 H6A 109.6
N1 C6 H6B 109.6
C5 C6 H6B 109.6
H6A C6 H6B 108.1
C26 C21 C22 116.7(3)
C26 C21 N4 121.0(3)
C22 C21 N4 122.2(3)
C23 C22 C21 121.1(3)
C23 C22 H22 119.4
C21 C22 H22 119.4
C24 C23 C22 121.3(3)
C24 C23 H23 119.3
C22 C23 H23 119.3
O24 C24 C23 116.9(3)
O24 C24 C25 124.9(3)
C23 C24 C25 118.2(3)
C24 C25 C26 120.7(3)
C24 C25 H25 119.7
C26 C25 H25 119.7
C25 C26 C21 121.9(3)
C25 C26 H26 119.0
C21 C26 H26 119.0
C24 O24 C27 117.4(3)
O24 C27 H27A 109.5
O24 C27 H27B 109.5
H27A C27 H27B 109.5
O24 C27 H27C 109.5
H27A C27 H27C 109.5
H27B C27 H27C 109.5
O32 C31 O31 125.6(3)
O32 C31 C32 118.5(3)
O31 C31 C32 115.9(2)
C33 C32 C31 126.4(3)
C33 C32 H32 116.8
C31 C32 H32 116.8
C32 C33 C34 126.2(4)
C32 C33 H33 116.9
C34 C33 H33 116.9
O33 C34 O34 123.0(4)
O33 C34 C33 122.5(4)
O34 C34 C33 114.5(3)
C34 O34 H34 109.5
C44 C43 H43 116.8
O43 C44 O44 121.3(18)
O43 C44 C43 124(2)
O44 C44 C43 114.9(18)
C44 O44 H44 109.5

loop_
_geom_bond_atom_site_label_1
_geom_bond_atom_site_label_2
_geom_bond_distance
N1 C6 1.481(4)
N1 C2 1.487(4)
N1 H11 0.81(3)
N1 H12 0.96(4)
C2 C3 1.508(4)
C2 H2A 0.9700
C2 H2B 0.9700
C3 N4 1.459(4)
C3 H3A 0.9700
C3 H3B 0.9700
N4 C21 1.428(3)
N4 C5 1.467(4)
C5 C6 1.499(4)
C5 H5A 0.9700
C5 H5B 0.9700
C6 H6A 0.9700
C6 H6B 0.9700
C21 C26 1.387(4)
C21 C22 1.395(4)
C22 C23 1.383(4)
C22 H22 0.9300
C23 C24 1.375(5)
C23 H23 0.9300
C24 O24 1.370(3)
C24 C25 1.378(4)
C25 C26 1.382(4)
C25 H25 0.9300
C26 H26 0.9300
O24 C27 1.409(5)
C27 H27A 0.9600
C27 H27B 0.9600
C27 H27C 0.9600
C31 O32 1.239(3)
C31 O31 1.262(4)
C31 C32 1.488(4)
C32 C33 1.268(4)
C32 H32 0.9300
C33 C34 1.481(5)
C33 H33 0.9300
C34 O33 1.214(4)
C34 O34 1.276(5)
O34 H34 0.8200
C43 C44 1.479(12)
C43 H43 0.9300
C44 O43 1.212(12)
C44 O44 1.274(12)
O44 H44 0.8200

loop_
_geom_hbond_atom_site_label_D
_geom_hbond_atom_site_label_H
_geom_hbond_atom_site_label_A
_geom_hbond_site_symmetry_A
_geom_hbond_distance_DH
_geom_hbond_distance_HA
_geom_hbond_distance_DA
_geom_hbond_angle_DHA
_geom_hbond_publ_flag
N1 H11 O31 . 0.81(4) 2.18(3) 2.940(4) 155(3) no
N1 H12 O32 4_465 0.96(4) 1.77(4) 2.714(4) 169(3) no
O34 H34 O31 4_466 0.82 1.71 2.522(5) 170 no
O44 H44 O31 4_466 0.82 1.62 2.44(2) 175 no
C3 H3A Cg2 2_665 0.97 2.76 3.650(3) 153 no

loop_
_geom_torsion_atom_site_label_1
_geom_torsion_atom_site_label_2
_geom_torsion_atom_site_label_3
_geom_torsion_atom_site_label_4
_geom_torsion
C6 N1 C2 C3 -57.2(3)
N1 C2 C3 N4 55.8(3)
C2 C3 N4 C21 172.3(2)
C2 C3 N4 C5 -53.8(3)
C21 N4 C5 C6 -171.4(3)
C3 N4 C5 C6 54.7(3)
C2 N1 C6 C5 57.9(3)
N4 C5 C6 N1 -57.2(4)
C3 N4 C21 C26 162.4(3)
C5 N4 C21 C26 30.5(4)
C3 N4 C21 C22 -20.1(4)
C5 N4 C21 C22 -151.9(3)
C26 C21 C22 C23 -0.9(4)
N4 C21 C22 C23 -178.6(3)
C21 C22 C23 C24 0.1(5)
C22 C23 C24 O24 -179.4(3)
C22 C23 C24 C25 0.8(5)
O24 C24 C25 C26 179.4(3)
C23 C24 C25 C26 -0.9(5)
C24 C25 C26 C21 0.0(5)
C22 C21 C26 C25 0.9(5)
N4 C21 C26 C25 178.6(3)
C23 C24 O24 C27 178.8(3)
C25 C24 O24 C27 -1.4(5)
O32 C31 C32 C33 34.7(7)
O31 C31 C32 C33 -148.0(6)
C31 C32 C33 C34 175.5(5)
C32 C33 C34 O33 -164.1(8)
C32 C33 C34 O34 14.9(10)

_cod_database_fobs_code 2243105
